data_7244822
loop_
_publ_author_name
'Hatcher, Lauren E.'
'Coulson, Ben A.'

_publ_section_title
;
 Exploring the influence of polymorphism and chromophore co-ligands on
 linkage isomer photoswitching in [Pd(bpy4dca)(NO2)2]
;
_journal_name_full CrystEngComm
_journal_paper_doi 10.1039/D2CE00213B
_journal_year 2022
_chemical_formula_moiety 'C14 H12 N4 O8 Pd'
_chemical_formula_sum 'C14 H12 N4 O8 Pd'
_chemical_formula_weight 470.68
_chemical_name_systematic
;
Dinitro-(dimethyl 2,2'-bipyridine-4,4'-dicarboxylate)palladium(II)
;
_chemical_properties_physical Light-sensitive,Photo-sensitive
_space_group_crystal_system monoclinic
_space_group_IT_number 14
_space_group_name_Hall '-P 2yn'
_space_group_name_H-M_alt 'P 1 21/n 1'
_atom_sites_solution_hydrogens geom
_audit_creation_method SHELXL-2018/3
_audit_update_record
;
2022-02-14 deposited with the CCDC.	2022-03-25 downloaded from the CCDC.
;
_cell_angle_alpha 90
_cell_angle_beta 93.916(4)
_cell_angle_gamma 90
_cell_formula_units_Z 4
_cell_length_a 8.5600(5)
_cell_length_b 7.7921(3)
_cell_length_c 24.9650(11)
_cell_measurement_reflns_used 2069
_cell_measurement_temperature 199(2)
_cell_measurement_theta_max 25.7860
_cell_measurement_theta_min 3.6770
_cell_volume 1661.29(14)
_computing_cell_refinement 'CrysAlisPro 1.171.40.67a (Rigaku OD, 2019)'
_computing_data_collection 'CrysAlisPro 1.171.40.67a (Rigaku OD, 2019)'
_computing_data_reduction 'CrysAlisPro 1.171.40.67a (Rigaku OD, 2019)'
_computing_structure_refinement 'SHELXL-2018/3 (Sheldrick, 2018)'
_computing_structure_solution 'SHELXT 2018/2 (Sheldrick, 2018)'
_diffrn_ambient_temperature 199(2)
_diffrn_detector_area_resol_mean 10.3795
_diffrn_measured_fraction_theta_full 0.996
_diffrn_measured_fraction_theta_max 0.996
_diffrn_measurement_device_type 'Xcalibur, Atlas, Gemini ultra'
_diffrn_measurement_method '\w scans'
_diffrn_radiation_type MoK\a
_diffrn_radiation_wavelength 0.71073
_diffrn_reflns_av_R_equivalents 0.0465
_diffrn_reflns_av_unetI/netI 0.0787
_diffrn_reflns_Laue_measured_fraction_full 0.996
_diffrn_reflns_Laue_measured_fraction_max 0.996
_diffrn_reflns_limit_h_max 10
_diffrn_reflns_limit_h_min -10
_diffrn_reflns_limit_k_max 9
_diffrn_reflns_limit_k_min -8
_diffrn_reflns_limit_l_max 30
_diffrn_reflns_limit_l_min -31
_diffrn_reflns_number 7278
_diffrn_reflns_point_group_measured_fraction_full 0.996
_diffrn_reflns_point_group_measured_fraction_max 0.996
_diffrn_reflns_theta_full 25.242
_diffrn_reflns_theta_max 26.367
_diffrn_reflns_theta_min 3.537
_diffrn_source 'fine-focus sealed X-ray tube'
_diffrn_source_type 'Enhance (Mo) X-ray Source'
_exptl_absorpt_coefficient_mu 1.172
_exptl_absorpt_correction_T_max 1.00000
_exptl_absorpt_correction_T_min 0.84636
_exptl_absorpt_correction_type multi-scan
_exptl_absorpt_process_details
;
CrysAlisPro 1.171.41.107a (Rigaku Oxford Diffraction, 2021)
Empirical absorption correction using spherical harmonics,
implemented in SCALE3 ABSPACK scaling algorithm.
;
_exptl_crystal_colour yellow
_exptl_crystal_density_diffrn 1.882
_exptl_crystal_description block
_exptl_crystal_F_000 936
_exptl_crystal_recrystallization_method 'Re-crystallisation from solvent: Acetonitrile/water'
_exptl_crystal_size_max 0.300
_exptl_crystal_size_mid 0.200
_exptl_crystal_size_min 0.100
_refine_diff_density_max 0.617
_refine_diff_density_min -0.567
_refine_diff_density_rms 0.110
_refine_ls_extinction_method none
_refine_ls_goodness_of_fit_ref 1.028
_refine_ls_hydrogen_treatment constr
_refine_ls_matrix_type full
_refine_ls_number_parameters 274
_refine_ls_number_reflns 3397
_refine_ls_number_restraints 284
_refine_ls_restrained_S_all 0.994
_refine_ls_R_factor_all 0.0873
_refine_ls_R_factor_gt 0.0465
_refine_ls_shift/su_max 0.000
_refine_ls_shift/su_mean 0.000
_refine_ls_structure_factor_coef Fsqd
_refine_ls_weighting_details 'w=1/[\s^2^(Fo^2^)+(0.0269P)^2^+1.1605P] where P=(Fo^2^+2Fc^2^)/3'
_refine_ls_weighting_scheme calc
_refine_ls_wR_factor_gt 0.0789
_refine_ls_wR_factor_ref 0.0965
_reflns_Friedel_coverage 0.000
_reflns_number_gt 2249
_reflns_number_total 3397
_reflns_threshold_expression 'I > 2\s(I)'
_cod_data_source_file d2ce00213b3.cif
_cod_data_source_block Poly2_60min-470nm_200K
_cod_original_sg_symbol_H-M 'P 21/n'
_cod_database_code 7244822
_shelx_shelxl_version_number 2018/3
_shelx_space_group_comment
;
The symmetry employed for this shelxl refinement is uniquely defined
by the following loop, which should always be used as a source of
symmetry information in preference to the above space-group names.
They are only intended as comments.
;

loop_
_space_group_symop_operation_xyz
'x, y, z'
'-x+1/2, y+1/2, -z+1/2'
'-x, -y, -z'
'x-1/2, -y-1/2, z-1/2'

loop_
_atom_site_label
_atom_site_type_symbol
_atom_site_fract_x
_atom_site_fract_y
_atom_site_fract_z
_atom_site_U_iso_or_equiv
_atom_site_adp_type
_atom_site_occupancy
_atom_site_site_symmetry_order
_atom_site_calc_flag
_atom_site_refinement_flags_posn
_atom_site_refinement_flags_adp
_atom_site_refinement_flags_occupancy
_atom_site_disorder_assembly
_atom_site_disorder_group
Pd1 Pd 0.29907(5) 0.55073(5) 0.50652(2) 0.03903(15) Uani 1 1 d D . . . .
O5 O 0.6451(5) 0.9658(5) 0.73402(15) 0.0569(11) Uani 1 1 d . . . . .
O6 O 0.5789(4) 0.7125(4) 0.76745(14) 0.0392(9) Uani 1 1 d . . . . .
O7 O 0.2316(4) -0.0118(4) 0.72224(13) 0.0355(8) Uani 1 1 d . . . . .
O8 O 0.0591(5) -0.1246(4) 0.65985(13) 0.0461(10) Uani 1 1 d . . . . .
N3 N 0.3937(5) 0.6529(5) 0.57594(15) 0.0315(9) Uani 1 1 d . . . . .
N4 N 0.2570(5) 0.3560(5) 0.55767(15) 0.0326(10) Uani 1 1 d . . . . .
C1 C 0.4671(6) 0.8043(6) 0.5814(2) 0.0388(13) Uani 1 1 d . . . . .
H1 H 0.476586 0.873911 0.550569 0.047 Uiso 1 1 calc R U . . .
C2 C 0.5295(6) 0.8622(6) 0.6307(2) 0.0387(13) Uani 1 1 d . . . . .
H2 H 0.580979 0.970172 0.633380 0.046 Uiso 1 1 calc R U . . .
C3 C 0.5167(6) 0.7622(6) 0.67598(19) 0.0297(11) Uani 1 1 d . . . . .
C4 C 0.4415(5) 0.6050(6) 0.67028(19) 0.0279(11) Uani 1 1 d . . . . .
H4 H 0.431185 0.534047 0.700772 0.034 Uiso 1 1 calc R U . . .
C5 C 0.3813(5) 0.5513(6) 0.61987(18) 0.0264(10) Uani 1 1 d . . . . .
C6 C 0.3006(6) 0.3865(5) 0.61002(19) 0.0275(11) Uani 1 1 d . . . . .
C7 C 0.2734(5) 0.2677(6) 0.64907(19) 0.0289(11) Uani 1 1 d . . . . .
H7 H 0.306003 0.289999 0.685551 0.035 Uiso 1 1 calc R U . . .
C8 C 0.1985(6) 0.1160(6) 0.63484(19) 0.0299(11) Uani 1 1 d . . . . .
C9 C 0.1545(6) 0.0851(6) 0.5814(2) 0.0394(13) Uani 1 1 d . . . . .
H9 H 0.102970 -0.018543 0.570737 0.047 Uiso 1 1 calc R U . . .
C10 C 0.1869(6) 0.2080(6) 0.5438(2) 0.0389(13) Uani 1 1 d . . . . .
H10 H 0.158503 0.186405 0.506999 0.047 Uiso 1 1 calc R U . . .
C11 C 0.5870(6) 0.8259(6) 0.7287(2) 0.0361(12) Uani 1 1 d . . . . .
C12 C 0.6569(7) 0.7601(7) 0.8187(2) 0.0480(15) Uani 1 1 d . . . . .
H12A H 0.763522 0.798957 0.813198 0.072 Uiso 1 1 calc R U . . .
H12B H 0.661190 0.660568 0.842709 0.072 Uiso 1 1 calc R U . . .
H12C H 0.598648 0.853033 0.834702 0.072 Uiso 1 1 calc R U . . .
C13 C 0.1670(6) -0.0128(5) 0.6780(2) 0.0298(11) Uani 1 1 d . . . . .
C14 C 0.0120(7) -0.2529(6) 0.6984(2) 0.0469(15) Uani 1 1 d . . . . .
H14A H -0.061945 -0.333527 0.680365 0.070 Uiso 1 1 calc R U . . .
H14B H -0.038131 -0.195530 0.727695 0.070 Uiso 1 1 calc R U . . .
H14C H 0.104641 -0.315465 0.713077 0.070 Uiso 1 1 calc R U . . .
N1 N 0.3209(12) 0.7605(10) 0.4608(3) 0.049(2) Uani 0.547(7) 1 d D . P A 1
O1 O 0.4037(10) 0.7550(11) 0.4251(3) 0.072(2) Uani 0.547(7) 1 d D . P A 1
O2 O 0.2416(18) 0.8861(16) 0.4662(6) 0.077(3) Uani 0.547(7) 1 d D . P A 1
O1A O 0.3856(14) 0.7355(14) 0.4592(5) 0.072(2) Uani 0.453(7) 1 d D . P A 2
N1A N 0.3065(13) 0.8730(14) 0.4513(5) 0.049(2) Uani 0.453(7) 1 d D . P A 2
O2A O 0.179(2) 0.871(2) 0.4765(8) 0.077(3) Uani 0.453(7) 1 d D . P A 2
N2 N 0.1804(8) 0.4529(9) 0.4411(2) 0.0435(18) Uani 0.465(6) 1 d D . P A 3
O3 O 0.2522(11) 0.4417(12) 0.4003(3) 0.060(2) Uani 0.465(6) 1 d D . P A 3
O4 O 0.0453(10) 0.4161(15) 0.4408(4) 0.060(2) Uani 0.465(6) 1 d D . P A 3
N2A N 0.1804(8) 0.4529(9) 0.4411(2) 0.0435(18) Uani 0.180(7) 1 d D . P A 4
O3A O 0.203(3) 0.3111(18) 0.4244(9) 0.060(2) Uani 0.180(7) 1 d D . P A 4
O4A O 0.077(2) 0.529(4) 0.4167(11) 0.060(2) Uani 0.180(7) 1 d D . P A 4
O3B O 0.2686(15) 0.3979(15) 0.4415(4) 0.060(2) Uani 0.356(6) 1 d D . P A 5
O4B O 0.0368(16) 0.520(2) 0.4300(6) 0.060(2) Uani 0.356(6) 1 d D . P A 5
N2B N 0.1337(15) 0.4097(16) 0.4146(5) 0.0435(18) Uani 0.356(6) 1 d D . P A 5

loop_
_atom_site_aniso_label
_atom_site_aniso_U_11
_atom_site_aniso_U_22
_atom_site_aniso_U_33
_atom_site_aniso_U_23
_atom_site_aniso_U_13
_atom_site_aniso_U_12
Pd1 0.0554(3) 0.0377(2) 0.0237(2) 0.00402(19) 0.00082(18) -0.0041(2)
O5 0.079(3) 0.048(2) 0.045(2) -0.0123(19) 0.009(2) -0.026(2)
O6 0.046(2) 0.037(2) 0.033(2) -0.0017(16) -0.0083(17) -0.0043(17)
O7 0.042(2) 0.0385(19) 0.0251(19) -0.0002(15) -0.0020(16) -0.0066(16)
O8 0.066(3) 0.037(2) 0.033(2) 0.0065(16) -0.0083(19) -0.0204(19)
N3 0.033(2) 0.032(2) 0.030(2) 0.0037(18) 0.0019(19) 0.0018(19)
N4 0.041(3) 0.032(2) 0.025(2) 0.0030(18) -0.0006(19) 0.000(2)
C1 0.048(4) 0.034(3) 0.035(3) 0.003(2) 0.006(3) -0.004(2)
C2 0.043(3) 0.030(3) 0.044(3) -0.001(2) 0.006(3) -0.005(2)
C3 0.030(3) 0.028(2) 0.031(3) -0.006(2) 0.005(2) 0.000(2)
C4 0.028(3) 0.030(2) 0.027(3) 0.001(2) 0.007(2) -0.001(2)
C5 0.024(3) 0.031(2) 0.026(2) 0.001(2) 0.0055(19) 0.004(2)
C6 0.027(3) 0.026(2) 0.030(3) 0.001(2) 0.004(2) 0.002(2)
C7 0.031(3) 0.031(3) 0.024(3) -0.003(2) -0.002(2) 0.002(2)
C8 0.033(3) 0.027(2) 0.029(3) -0.001(2) 0.000(2) 0.002(2)
C9 0.052(4) 0.031(3) 0.035(3) -0.004(2) -0.004(3) -0.009(3)
C10 0.053(4) 0.042(3) 0.021(3) -0.002(2) -0.006(2) -0.003(3)
C11 0.031(3) 0.038(3) 0.040(3) -0.011(2) 0.004(2) -0.004(2)
C12 0.054(4) 0.055(3) 0.033(3) -0.009(3) -0.006(3) -0.007(3)
C13 0.039(3) 0.021(2) 0.030(3) -0.002(2) 0.003(2) 0.002(2)
C14 0.068(4) 0.033(3) 0.038(3) 0.009(2) -0.006(3) -0.018(3)
N1 0.077(7) 0.035(4) 0.036(4) -0.001(4) 0.014(4) -0.005(5)
O1 0.067(5) 0.079(4) 0.073(6) 0.047(5) 0.026(5) 0.019(3)
O2 0.120(12) 0.055(4) 0.064(7) 0.010(4) 0.059(6) 0.029(6)
O1A 0.067(5) 0.079(4) 0.073(6) 0.047(5) 0.026(5) 0.019(3)
N1A 0.077(7) 0.035(4) 0.036(4) -0.001(4) 0.014(4) -0.005(5)
O2A 0.120(12) 0.055(4) 0.064(7) 0.010(4) 0.059(6) 0.029(6)
N2 0.052(5) 0.045(4) 0.033(5) -0.002(4) 0.000(4) -0.004(4)
O3 0.061(5) 0.082(6) 0.038(4) -0.005(4) 0.005(4) 0.009(4)
O4 0.035(4) 0.104(8) 0.039(5) 0.010(5) -0.005(3) 0.002(5)
N2A 0.052(5) 0.045(4) 0.033(5) -0.002(4) 0.000(4) -0.004(4)
O3A 0.061(5) 0.082(6) 0.038(4) -0.005(4) 0.005(4) 0.009(4)
O4A 0.035(4) 0.104(8) 0.039(5) 0.010(5) -0.005(3) 0.002(5)
O3B 0.061(5) 0.082(6) 0.038(4) -0.005(4) 0.005(4) 0.009(4)
O4B 0.035(4) 0.104(8) 0.039(5) 0.010(5) -0.005(3) 0.002(5)
N2B 0.052(5) 0.045(4) 0.033(5) -0.002(4) 0.000(4) -0.004(4)

loop_
_atom_type_symbol
_atom_type_description
_atom_type_scat_dispersion_real
_atom_type_scat_dispersion_imag
_atom_type_scat_source
C C 0.0033 0.0016 'International Tables Vol C Tables 4.2.6.8 and 6.1.1.4'
H H 0.0000 0.0000 'International Tables Vol C Tables 4.2.6.8 and 6.1.1.4'
N N 0.0061 0.0033 'International Tables Vol C Tables 4.2.6.8 and 6.1.1.4'
O O 0.0106 0.0060 'International Tables Vol C Tables 4.2.6.8 and 6.1.1.4'
Pd Pd -0.9988 1.0072 'International Tables Vol C Tables 4.2.6.8 and 6.1.1.4'

loop_
_geom_angle_atom_site_label_1
_geom_angle_atom_site_label_2
_geom_angle_atom_site_label_3
_geom_angle
_geom_angle_site_symmetry_1
_geom_angle_site_symmetry_3
_geom_angle_publ_flag
N1 Pd1 N3 96.8(3) . . ?
N2A Pd1 N3 173.3(2) . . ?
N2 Pd1 N3 173.3(2) . . ?
O3B Pd1 N3 160.6(4) . . ?
N1 Pd1 N4 172.7(3) . . ?
N2A Pd1 N4 97.2(2) . . ?
N2 Pd1 N4 97.2(2) . . ?
O3B Pd1 N4 92.6(4) . . ?
N3 Pd1 N4 80.40(15) . . ?
N3 Pd1 O1A 94.5(5) . . ?
N4 Pd1 O1A 168.9(4) . . ?
C11 O6 C12 115.6(4) . . ?
C13 O8 C14 116.1(4) . . ?
C1 N3 C5 119.4(4) . . ?
C1 N3 Pd1 126.2(3) . . ?
C5 N3 Pd1 114.3(3) . . ?
C10 N4 C6 119.4(4) . . ?
C10 N4 Pd1 125.4(3) . . ?
C6 N4 Pd1 115.2(3) . . ?
N3 C1 C2 121.9(5) . . ?
N3 C1 H1 119.0 . . ?
C2 C1 H1 119.0 . . ?
C1 C2 C3 119.7(5) . . ?
C1 C2 H2 120.1 . . ?
C3 C2 H2 120.1 . . ?
C2 C3 C4 118.4(4) . . ?
C2 C3 C11 118.9(4) . . ?
C4 C3 C11 122.7(4) . . ?
C3 C4 C5 120.0(4) . . ?
C3 C4 H4 120.0 . . ?
C5 C4 H4 120.0 . . ?
N3 C5 C4 120.5(4) . . ?
N3 C5 C6 115.7(4) . . ?
C4 C5 C6 123.7(4) . . ?
N4 C6 C7 121.1(4) . . ?
N4 C6 C5 114.2(4) . . ?
C7 C6 C5 124.7(4) . . ?
C6 C7 C8 119.5(4) . . ?
C6 C7 H7 120.3 . . ?
C8 C7 H7 120.3 . . ?
C7 C8 C9 119.3(4) . . ?
C7 C8 C13 119.2(4) . . ?
C9 C8 C13 121.5(4) . . ?
C8 C9 C10 118.7(5) . . ?
C8 C9 H9 120.6 . . ?
C10 C9 H9 120.6 . . ?
N4 C10 C9 122.0(4) . . ?
N4 C10 H10 119.0 . . ?
C9 C10 H10 119.0 . . ?
O5 C11 O6 124.7(5) . . ?
O5 C11 C3 122.6(5) . . ?
O6 C11 C3 112.7(4) . . ?
O6 C12 H12A 109.5 . . ?
O6 C12 H12B 109.5 . . ?
H12A C12 H12B 109.5 . . ?
O6 C12 H12C 109.5 . . ?
H12A C12 H12C 109.5 . . ?
H12B C12 H12C 109.5 . . ?
O7 C13 O8 125.8(4) . . ?
O7 C13 C8 123.9(4) . . ?
O8 C13 C8 110.3(4) . . ?
O8 C14 H14A 109.5 . . ?
O8 C14 H14B 109.5 . . ?
H14A C14 H14B 109.5 . . ?
O8 C14 H14C 109.5 . . ?
H14A C14 H14C 109.5 . . ?
H14B C14 H14C 109.5 . . ?
O1 N1 O2 119.1(9) . . ?
O1 N1 Pd1 119.0(7) . . ?
O2 N1 Pd1 121.5(8) . . ?
N1A O1A Pd1 118.3(9) . . ?
O1A N1A O2A 111.9(15) . . ?
O4 N2 O3 121.2(8) . . ?
O4 N2 Pd1 122.2(7) . . ?
O3 N2 Pd1 116.5(6) . . ?
O4A N2A O3A 114(2) . . ?
O4A N2A Pd1 122.6(18) . . ?
O3A N2A Pd1 123.1(13) . . ?
N2B O3B Pd1 115.9(9) . . ?
O4B N2B O3B 117.8(13) . . ?

loop_
_geom_bond_atom_site_label_1
_geom_bond_atom_site_label_2
_geom_bond_distance
_geom_bond_site_symmetry_2
_geom_bond_publ_flag
Pd1 N1 2.009(7) . ?
Pd1 N2A 2.013(5) . ?
Pd1 N2 2.013(5) . ?
Pd1 O3B 2.015(8) . ?
Pd1 N3 2.025(4) . ?
Pd1 N4 2.031(4) . ?
Pd1 O1A 2.034(8) . ?
O5 C11 1.202(6) . ?
O6 C11 1.317(6) . ?
O6 C12 1.450(5) . ?
O7 C13 1.201(5) . ?
O8 C13 1.326(6) . ?
O8 C14 1.464(5) . ?
N3 C1 1.340(6) . ?
N3 C5 1.363(5) . ?
N4 C10 1.335(6) . ?
N4 C6 1.355(6) . ?
C1 C2 1.382(7) . ?
C1 H1 0.9500 . ?
C2 C3 1.384(7) . ?
C2 H2 0.9500 . ?
C3 C4 1.387(6) . ?
C3 C11 1.493(6) . ?
C4 C5 1.392(6) . ?
C4 H4 0.9500 . ?
C5 C6 1.470(6) . ?
C6 C7 1.376(6) . ?
C7 C8 1.380(6) . ?
C7 H7 0.9500 . ?
C8 C9 1.382(6) . ?
C8 C13 1.510(6) . ?
C9 C10 1.382(7) . ?
C9 H9 0.9500 . ?
C10 H10 0.9500 . ?
C12 H12A 0.9800 . ?
C12 H12B 0.9800 . ?
C12 H12C 0.9800 . ?
C14 H14A 0.9800 . ?
C14 H14B 0.9800 . ?
C14 H14C 0.9800 . ?
N1 O1 1.178(8) . ?
N1 O2 1.204(9) . ?
O1A N1A 1.276(9) . ?
N1A O2A 1.298(9) . ?
N2 O4 1.191(8) . ?
N2 O3 1.228(8) . ?
N2A O4A 1.196(10) . ?
N2A O3A 1.201(10) . ?
O3B N2B 1.299(9) . ?
O4B N2B 1.273(9) . ?

loop_
_geom_torsion_atom_site_label_1
_geom_torsion_atom_site_label_2
_geom_torsion_atom_site_label_3
_geom_torsion_atom_site_label_4
_geom_torsion
_geom_torsion_site_symmetry_1
_geom_torsion_site_symmetry_2
_geom_torsion_site_symmetry_3
_geom_torsion_site_symmetry_4
_geom_torsion_publ_flag
C5 N3 C1 C2 -0.8(7) . . . . ?
Pd1 N3 C1 C2 -179.3(4) . . . . ?
N3 C1 C2 C3 0.0(8) . . . . ?
C1 C2 C3 C4 0.4(7) . . . . ?
C1 C2 C3 C11 179.1(5) . . . . ?
C2 C3 C4 C5 0.0(7) . . . . ?
C11 C3 C4 C5 -178.6(4) . . . . ?
C1 N3 C5 C4 1.2(7) . . . . ?
Pd1 N3 C5 C4 179.8(3) . . . . ?
C1 N3 C5 C6 -179.2(4) . . . . ?
Pd1 N3 C5 C6 -0.6(5) . . . . ?
C3 C4 C5 N3 -0.8(7) . . . . ?
C3 C4 C5 C6 179.7(4) . . . . ?
C10 N4 C6 C7 -0.2(7) . . . . ?
Pd1 N4 C6 C7 177.6(4) . . . . ?
C10 N4 C6 C5 178.0(4) . . . . ?
Pd1 N4 C6 C5 -4.2(5) . . . . ?
N3 C5 C6 N4 3.2(6) . . . . ?
C4 C5 C6 N4 -177.3(4) . . . . ?
N3 C5 C6 C7 -178.6(4) . . . . ?
C4 C5 C6 C7 0.9(7) . . . . ?
N4 C6 C7 C8 -0.9(7) . . . . ?
C5 C6 C7 C8 -179.0(4) . . . . ?
C6 C7 C8 C9 1.1(7) . . . . ?
C6 C7 C8 C13 -179.2(4) . . . . ?
C7 C8 C9 C10 -0.1(8) . . . . ?
C13 C8 C9 C10 -179.9(5) . . . . ?
C6 N4 C10 C9 1.2(8) . . . . ?
Pd1 N4 C10 C9 -176.3(4) . . . . ?
C8 C9 C10 N4 -1.1(8) . . . . ?
C12 O6 C11 O5 -4.6(8) . . . . ?
C12 O6 C11 C3 174.9(4) . . . . ?
C2 C3 C11 O5 5.2(8) . . . . ?
C4 C3 C11 O5 -176.1(5) . . . . ?
C2 C3 C11 O6 -174.3(5) . . . . ?
C4 C3 C11 O6 4.4(7) . . . . ?
C14 O8 C13 O7 2.5(7) . . . . ?
C14 O8 C13 C8 -177.4(4) . . . . ?
C7 C8 C13 O7 -17.2(7) . . . . ?
C9 C8 C13 O7 162.6(5) . . . . ?
C7 C8 C13 O8 162.7(4) . . . . ?
C9 C8 C13 O8 -17.5(7) . . . . ?
Pd1 O1A N1A O2A 0.5(16) . . . . ?
Pd1 O3B N2B O4B 2.9(16) . . . . ?
